data_7204962
loop_
_publ_author_name
'Choudhury, Amitava'
'Neeraj, S.'
'Natarajan, Srinivasan'
'Rao, C. N. R.'

_publ_section_title
;
 Transformations of the low-dimensional zinc phosphates to complex
 open-framework structures. Part 2: one-dimensional ladder to two- and
 three-dimensional structures
;
_journal_issue 5
_journal_name_full 'Journal of Materials Chemistry'
_journal_page_first 1537
_journal_paper_doi 10.1039/b010001n
_journal_volume 11
_journal_year 2001
_chemical_formula_sum 'C4 H12 N2 O8 P2 Zn2'
_chemical_formula_weight 408.84
_chemical_name_systematic
; 
? 
;
_space_group_IT_number 2
_symmetry_space_group_name_Hall '-P 1'
_symmetry_space_group_name_H-M 'P -1'
_atom_sites_solution_hydrogens geom
_atom_sites_solution_primary direct
_atom_sites_solution_secondary difmap
_audit_creation_method SHELXL
_cell_angle_alpha 66.541(2)
_cell_angle_beta 89.025(2)
_cell_angle_gamma 81.698(2)
_cell_formula_units_Z 2
_cell_length_a 5.1351(7)
_cell_length_b 10.7598(15)
_cell_length_c 10.7714(15)
_cell_measurement_temperature 293(2)
_cell_volume 539.70(13)
_computing_structure_refinement 'SHELXL-93 (Sheldrick, 1993)'
_computing_structure_solution 'SHELXS-86 (Sheldrick, 1990)'
_diffrn_ambient_temperature 293(2)
_diffrn_radiation_monochromator graphite
_diffrn_radiation_source 'fine-focus sealed tube'
_diffrn_radiation_type MoK\a
_diffrn_radiation_wavelength 0.71073
_diffrn_reflns_av_R_equivalents 0.0292
_diffrn_reflns_av_sigmaI/netI 0.0629
_diffrn_reflns_limit_h_max 5
_diffrn_reflns_limit_h_min -5
_diffrn_reflns_limit_k_max 10
_diffrn_reflns_limit_k_min -11
_diffrn_reflns_limit_l_max 11
_diffrn_reflns_limit_l_min -11
_diffrn_reflns_number 2269
_diffrn_reflns_theta_max 23.26
_diffrn_reflns_theta_min 2.06
_exptl_absorpt_coefficient_mu 4.778
_exptl_crystal_density_diffrn 2.516
_exptl_crystal_F_000 408
_exptl_crystal_size_max 0.16
_exptl_crystal_size_mid 0.08
_exptl_crystal_size_min 0.06
_refine_diff_density_max 0.495
_refine_diff_density_min -0.575
_refine_diff_density_rms 0.150
_refine_ls_extinction_coef 0.0043(12)
_refine_ls_extinction_expression Fc^*^=kFc[1+0.001xFc^2^\l^3^/sin(2\q)]^-1/4^
_refine_ls_extinction_method SHELXL
_refine_ls_goodness_of_fit_all 0.962
_refine_ls_goodness_of_fit_obs 1.028
_refine_ls_matrix_type full
_refine_ls_number_parameters 164
_refine_ls_number_reflns 1520
_refine_ls_number_restraints 0
_refine_ls_restrained_S_all 0.962
_refine_ls_restrained_S_obs 1.028
_refine_ls_R_factor_all 0.0479
_refine_ls_R_factor_obs 0.0311
_refine_ls_shift/esd_max 0.001
_refine_ls_shift/esd_mean 0.000
_refine_ls_structure_factor_coef Fsqd
_refine_ls_weighting_details 'w=1/[\s^2^(Fo^2^)+(0.0300P)^2^+0.0000P] where P=(Fo^2^+2Fc^2^)/3'
_refine_ls_weighting_scheme calc
_refine_ls_wR_factor_all 0.0757
_refine_ls_wR_factor_obs 0.0697
_reflns_number_observed 1168
_reflns_number_total 1520
_reflns_observed_criterion >2sigma(I)
_cod_data_source_file b010001n.txt
_cod_data_source_block sad_compound_III
_cod_depositor_comments
;
The following automatic conversions were performed:

'_refine_ls_weighting_scheme' value 'calc
w=1/[\s^2^(Fo^2^)+(0.0300P)^2^+0.0000P] where P=(Fo^2^+2Fc^2^)/3' was
changed to 'calc'. New tag '_refine_ls_weighting_details' was
created. The value of the new tag was set to
'w=1/[\s^2^(Fo^2^)+(0.0300P)^2^+0.0000P] where P=(Fo^2^+2Fc^2^)/3'.

Automatic conversion script
Id: cif_fix_values 3143 2015-03-26 13:38:13Z robertas 
;
_cod_database_code 7204962

loop_
_symmetry_equiv_pos_as_xyz
'x, y, z'
'-x, -y, -z'

loop_
_atom_site_aniso_label
_atom_site_aniso_U_11
_atom_site_aniso_U_22
_atom_site_aniso_U_33
_atom_site_aniso_U_23
_atom_site_aniso_U_13
_atom_site_aniso_U_12
Zn1 0.0127(4) 0.0166(4) 0.0132(4) -0.0052(3) 0.0008(3) -0.0022(3)
Zn2 0.0123(4) 0.0158(4) 0.0126(4) -0.0048(3) 0.0008(3) -0.0023(3)
P1 0.0118(8) 0.0109(8) 0.0120(8) -0.0034(6) -0.0006(6) -0.0017(6)
P2 0.0108(8) 0.0133(8) 0.0127(8) -0.0048(6) 0.0006(6) -0.0025(6)
O1 0.011(2) 0.020(2) 0.038(3) -0.013(2) 0.001(2) -0.005(2)
O2 0.024(2) 0.017(2) 0.012(2) -0.002(2) 0.004(2) 0.000(2)
O3 0.010(2) 0.025(2) 0.022(2) -0.015(2) 0.004(2) -0.007(2)
O4 0.011(2) 0.025(2) 0.019(2) -0.012(2) 0.001(2) -0.003(2)
O5 0.031(2) 0.015(2) 0.011(2) -0.002(2) -0.003(2) -0.005(2)
O6 0.013(2) 0.015(2) 0.038(3) -0.011(2) -0.001(2) -0.001(2)
O7 0.032(2) 0.015(2) 0.014(2) -0.002(2) -0.003(2) -0.007(2)
O8 0.024(2) 0.014(2) 0.019(2) -0.001(2) -0.004(2) -0.001(2)
N1 0.019(3) 0.021(3) 0.017(3) -0.002(2) -0.002(2) -0.004(2)
C1 0.023(3) 0.024(4) 0.031(4) -0.016(3) 0.004(3) -0.004(3)
C2 0.018(3) 0.021(3) 0.016(3) -0.007(3) 0.001(2) -0.006(3)
N2 0.023(3) 0.027(3) 0.022(3) -0.003(2) -0.003(2) 0.006(2)
C3 0.033(4) 0.021(4) 0.038(4) -0.019(3) 0.002(3) -0.001(3)
C4 0.016(3) 0.033(4) 0.025(3) -0.016(3) -0.001(3) -0.008(3)

loop_
_atom_site_label
_atom_site_type_symbol
_atom_site_fract_x
_atom_site_fract_y
_atom_site_fract_z
_atom_site_U_iso_or_equiv
_atom_site_thermal_displace_type
_atom_site_occupancy
_atom_site_calc_flag
_atom_site_refinement_flags
_atom_site_disorder_group
Zn1 Zn 0.29307(12) -0.00260(6) 0.85599(6) 0.0144(2) Uani 1 d . .
Zn2 Zn 0.79060(12) 0.00872(6) 0.64270(6) 0.0138(2) Uani 1 d . .
P1 P 0.6711(3) 0.16928(14) 0.32784(14) 0.0119(3) Uani 1 d . .
P2 P -0.2732(3) 0.17490(15) 0.83071(14) 0.0124(3) Uani 1 d . .
O1 O 0.0280(7) 0.1502(4) 0.8331(4) 0.0224(10) Uani 1 d . .
O2 O 0.3775(7) -0.1503(4) 1.0299(4) 0.0192(9) Uani 1 d . .
O3 O 0.6221(7) 0.0720(4) 0.7801(4) 0.0166(9) Uani 1 d . .
O4 O 0.1603(7) -0.0610(4) 0.7167(4) 0.0171(9) Uani 1 d . .
O5 O 0.7837(7) 0.1499(4) 0.4648(4) 0.0200(9) Uani 1 d . .
O6 O 0.6157(7) -0.1449(4) 0.6673(4) 0.0218(10) Uani 1 d . .
O7 O 0.6876(8) 0.3124(4) 0.2228(4) 0.0214(9) Uani 1 d . .
O8 O -0.3660(7) 0.3213(4) 0.7308(4) 0.0207(9) Uani 1 d . .
N1 N 0.1618(9) 0.4025(5) 0.6135(5) 0.0207(11) Uani 1 d . .
H3 H 0.3220(9) 0.3623(5) 0.6534(5) 0.025 Uiso 1 calc R .
H4 H 0.0400(9) 0.3656(5) 0.6725(5) 0.025 Uiso 1 calc R .
C1 C 0.1302(11) 0.3752(6) 0.4904(6) 0.0243(14) Uani 1 d . .
H1 H 0.1414(11) 0.2774(6) 0.5154(6) 0.029 Uiso 1 calc R .
H2 H 0.2701(11) 0.4077(6) 0.4296(6) 0.029 Uiso 1 calc R .
C2 C 0.1321(10) 0.5528(6) 0.5794(6) 0.0181(13) Uani 1 d . .
H5 H 0.2713(10) 0.5913(6) 0.5210(6) 0.022 Uiso 1 calc R .
H6 H 0.1496(10) 0.5675(6) 0.6619(6) 0.022 Uiso 1 calc R .
N2 N 0.1396(9) 0.3891(5) 0.1094(5) 0.0272(13) Uani 1 d . .
H9 H 0.0051(9) 0.3589(5) 0.1622(5) 0.033 Uiso 1 calc R .
H10 H 0.2897(9) 0.3357(5) 0.1523(5) 0.033 Uiso 1 calc R .
C3 C 0.1032(12) 0.3773(6) -0.0221(6) 0.029(2) Uani 1 d . .
H7 H 0.0942(12) 0.2830(6) -0.0070(6) 0.034 Uiso 1 calc R .
H8 H 0.2496(12) 0.4069(6) -0.0790(6) 0.034 Uiso 1 calc R .
C4 C 0.1513(11) 0.5322(6) 0.0894(6) 0.0229(14) Uani 1 d . .
H11 H 0.2972(11) 0.5648(6) 0.0333(6) 0.027 Uiso 1 calc R .
H12 H 0.1808(11) 0.5365(6) 0.1762(6) 0.027 Uiso 1 calc R .

loop_
_atom_type_symbol
_atom_type_description
_atom_type_scat_dispersion_real
_atom_type_scat_dispersion_imag
_atom_type_scat_source
C C 0.0033 0.0016 'International Tables Vol C Tables 4.2.6.8 and 6.1.1.4'
H H 0.0000 0.0000 'International Tables Vol C Tables 4.2.6.8 and 6.1.1.4'
N N 0.0061 0.0033 'International Tables Vol C Tables 4.2.6.8 and 6.1.1.4'
O O 0.0106 0.0060 'International Tables Vol C Tables 4.2.6.8 and 6.1.1.4'
P P 0.1023 0.0942 'International Tables Vol C Tables 4.2.6.8 and 6.1.1.4'
Zn Zn 0.2839 1.4301 'International Tables Vol C Tables 4.2.6.8 and 6.1.1.4'

loop_
_geom_angle_atom_site_label_1
_geom_angle_atom_site_label_2
_geom_angle_atom_site_label_3
_geom_angle
_geom_angle_site_symmetry_1
_geom_angle_site_symmetry_3
_geom_angle_publ_flag
O1 Zn1 O2 121.4(2) . . ?
O1 Zn1 O3 107.3(2) . . ?
O2 Zn1 O3 109.01(15) . . ?
O1 Zn1 O4 99.9(2) . . ?
O2 Zn1 O4 113.6(2) . . ?
O3 Zn1 O4 104.02(15) . . ?
O5 Zn2 O6 118.1(2) . . ?
O5 Zn2 O4 110.3(2) . 1_655 ?
O6 Zn2 O4 108.6(2) . 1_655 ?
O5 Zn2 O3 114.2(2) . . ?
O6 Zn2 O3 101.5(2) . . ?
O4 Zn2 O3 102.83(15) 1_655 . ?
O5 P1 O7 111.0(2) . . ?
O5 P1 O6 112.6(2) . 2_656 ?
O7 P1 O6 108.6(2) . 2_656 ?
O5 P1 O4 107.4(2) . 2_656 ?
O7 P1 O4 109.2(2) . 2_656 ?
O6 P1 O4 107.9(2) 2_656 2_656 ?
O2 P2 O8 111.0(2) 2_557 . ?
O2 P2 O1 112.2(2) 2_557 . ?
O8 P2 O1 107.8(2) . . ?
O2 P2 O3 108.1(2) 2_557 1_455 ?
O8 P2 O3 109.6(2) . 1_455 ?
O1 P2 O3 108.1(2) . 1_455 ?
P2 O1 Zn1 135.6(2) . . ?
P2 O2 Zn1 132.1(2) 2_557 . ?
P2 O3 Zn1 118.6(2) 1_655 . ?
P2 O3 Zn2 125.3(2) 1_655 . ?
Zn1 O3 Zn2 116.1(2) . . ?
P1 O4 Zn2 118.4(2) 2_656 1_455 ?
P1 O4 Zn1 122.5(2) 2_656 . ?
Zn2 O4 Zn1 118.8(2) 1_455 . ?
P1 O5 Zn2 133.7(2) . . ?
P1 O6 Zn2 135.3(2) 2_656 . ?
C1 N1 C2 111.2(4) . . ?
C1 N1 H3 109.4(3) . . ?
C2 N1 H3 109.4(3) . . ?
C1 N1 H4 109.4(3) . . ?
C2 N1 H4 109.4(3) . . ?
H3 N1 H4 108.0 . . ?
N1 C1 C2 109.4(5) . 2_566 ?
N1 C1 H1 109.8(3) . . ?
C2 C1 H1 109.8(3) 2_566 . ?
N1 C1 H2 109.8(3) . . ?
C2 C1 H2 109.8(3) 2_566 . ?
H1 C1 H2 108.2 . . ?
N1 C2 C1 111.3(4) . 2_566 ?
N1 C2 H5 109.4(3) . . ?
C1 C2 H5 109.4(3) 2_566 . ?
N1 C2 H6 109.4(3) . . ?
C1 C2 H6 109.4(3) 2_566 . ?
H5 C2 H6 108.0 . . ?
C4 N2 C3 111.4(4) . . ?
C4 N2 H9 109.4(3) . . ?
C3 N2 H9 109.4(3) . . ?
C4 N2 H10 109.4(3) . . ?
C3 N2 H10 109.4(3) . . ?
H9 N2 H10 108.0 . . ?
N2 C3 C4 107.3(5) . 2_565 ?
N2 C3 H7 110.3(3) . . ?
C4 C3 H7 110.3(3) 2_565 . ?
N2 C3 H8 110.3(3) . . ?
C4 C3 H8 110.3(3) 2_565 . ?
H7 C3 H8 108.5 . . ?
N2 C4 C3 110.2(4) . 2_565 ?
N2 C4 H11 109.6(3) . . ?
C3 C4 H11 109.6(3) 2_565 . ?
N2 C4 H12 109.6(3) . . ?
C3 C4 H12 109.6(3) 2_565 . ?
H11 C4 H12 108.1 . . ?

loop_
_geom_bond_atom_site_label_1
_geom_bond_atom_site_label_2
_geom_bond_distance
_geom_bond_site_symmetry_2
_geom_bond_publ_flag
Zn1 O1 1.913(4) . ?
Zn1 O2 1.919(4) . ?
Zn1 O3 1.997(3) . ?
Zn1 O4 2.005(3) . ?
Zn2 O5 1.911(4) . ?
Zn2 O6 1.918(4) . ?
Zn2 O4 1.992(3) 1_655 ?
Zn2 O3 1.998(4) . ?
P1 O5 1.517(4) . ?
P1 O7 1.518(4) . ?
P1 O6 1.530(4) 2_656 ?
P1 O4 1.574(4) 2_656 ?
P2 O2 1.519(4) 2_557 ?
P2 O8 1.522(4) . ?
P2 O1 1.530(4) . ?
P2 O3 1.573(4) 1_455 ?
O2 P2 1.519(4) 2_557 ?
O3 P2 1.573(4) 1_655 ?
O4 P1 1.574(4) 2_656 ?
O4 Zn2 1.992(3) 1_455 ?
O6 P1 1.530(4) 2_656 ?
N1 C1 1.483(7) . ?
N1 C2 1.494(7) . ?
N1 H3 0.90 . ?
N1 H4 0.90 . ?
C1 C2 1.500(7) 2_566 ?
C1 H1 0.97 . ?
C1 H2 0.97 . ?
C2 C1 1.500(7) 2_566 ?
C2 H5 0.97 . ?
C2 H6 0.97 . ?
N2 C4 1.478(7) . ?
N2 C3 1.489(7) . ?
N2 H9 0.90 . ?
N2 H10 0.90 . ?
C3 C4 1.511(8) 2_565 ?
C3 H7 0.97 . ?
C3 H8 0.97 . ?
C4 C3 1.511(8) 2_565 ?
C4 H11 0.97 . ?
C4 H12 0.97 . ?
